data_7135108
loop_
_publ_author_name
'Clark, Paul'
'Keenan, Thomas'
'Liu, Shiqi'
'Huang, Jingjun'
'Ma, Yao-Rui'
'Hasija, Avantika'
'Huang, Pei-Qiang'
'Jean, Alexandre'
'Leitch, David C.'
'Arseniyadis, Stellios'

_publ_section_title
;
 Palladium-catalysed asymmetric allylic alkylation of hydantoins using
 bench-stable chiral palladium precatalysts.
;
_journal_issue 96
_journal_name_full 'Chemical communications (Cambridge, England)'
_journal_page_first 19064
_journal_page_last 19067
_journal_paper_doi 10.1039/d5cc05328e
_journal_volume 61
_journal_year 2025
_chemical_absolute_configuration syn
_chemical_formula_moiety 'C23 H25 Cl N2 O2'
_chemical_formula_sum 'C23 H25 Cl N2 O2'
_chemical_formula_weight 396.90
_space_group_crystal_system orthorhombic
_space_group_IT_number 19
_space_group_name_Hall 'P 2ac 2ab'
_space_group_name_H-M_alt 'P 21 21 21'
_atom_sites_solution_hydrogens mixed
_atom_sites_solution_primary dual
_audit_creation_date 2024-10-24
_audit_creation_method
;
Olex2 1.5
(compiled 2024.02.16 svn.r378c4104 for OlexSys, GUI svn.r6928)
;
_audit_update_record
;
2025-09-15 deposited with the CCDC.	2025-10-27 downloaded from the CCDC.
;
_cell_angle_alpha 90
_cell_angle_beta 90
_cell_angle_gamma 90
_cell_formula_units_Z 4
_cell_length_a 10.5633(2)
_cell_length_b 10.5879(2)
_cell_length_c 18.4454(4)
_cell_measurement_reflns_used 13602
_cell_measurement_temperature 100.00(10)
_cell_measurement_theta_max 75.7700
_cell_measurement_theta_min 4.7830
_cell_volume 2062.99(7)
_computing_cell_refinement 'CrysAlisPro 1.171.43.121a (Rigaku OD, 2024)'
_computing_data_collection 'CrysAlisPro system (CCD 43.121a 64-bit (release 24-04-2024))'
_computing_data_reduction 'CrysAlisPro 1.171.43.121a (Rigaku OD, 2024)'
_computing_molecular_graphics 'Olex2 1.5 (Dolomanov et al., 2009)'
_computing_publication_material 'Olex2 1.5 (Dolomanov et al., 2009)'
_computing_structure_refinement 'SHELXL 2019/3 (Sheldrick, 2015)'
_computing_structure_solution 'SHELXT 2018/2 (Sheldrick, 2018)'
_diffrn_ambient_environment N~2~
_diffrn_ambient_temperature 100.00(10)
_diffrn_detector 'Hybrid Pixel Array Detector'
_diffrn_detector_area_resol_mean 10.0000
_diffrn_measured_fraction_theta_full 0.998
_diffrn_measured_fraction_theta_max 0.993
_diffrn_measurement_details
;
List of Runs (angles in degrees, time in seconds):

  # Type    Start    End  Width  t~exp~   \w     \q     \k     \f   Frames
#--------------------------------------------------------------------------
  1  \w     74.00 100.00   0.50    0.50    --   43.40  55.00  90.00   52
  2  \w      1.00  27.00   0.50    0.50    --   43.40  55.00  90.00   52
  3  \w    -44.00 -18.00   0.50    0.50    --   43.40  55.00  90.00   52
  4  \w    -46.00  -7.00   0.50    0.50    --   43.40  55.00 120.00   78
  5  \w     95.00 123.00   0.50    0.50    --   43.40  55.00-180.00   56
  6  \w     21.00  47.00   0.50    0.50    --   43.40  55.00-180.00   52
  7  \w    -45.00 -14.00   0.50    0.50    --   43.40  55.00-180.00   62
  8  \w     55.00  85.00   0.50    0.50    --   43.40  55.00-180.00   60
  9  \w    -39.00 135.00   0.50    0.50    --   46.00  55.00 150.00  348
 10  \w    -43.00 133.00   0.50    0.50    --   46.00  55.00-120.00  352
 11  \w    -41.00   6.00   0.50    0.50    --   46.00  55.00-150.00   94
 12  \w     19.00  81.00   0.50    0.50    --  108.20  55.00  60.00  124
 13  \w     93.00 124.00   0.50    0.50    --  108.20  55.00  90.00   62
 14  \w     19.00  64.00   0.50    0.50    --  108.20  55.00 120.00   90
 15  \w     19.00  66.00   0.50    0.50    --  108.20  55.00 -60.00   94
 16  \w     19.00 196.00   0.50    0.50    --  108.20  55.00 -90.00  354
 17  \w     55.00  90.00   0.50    0.50    --  108.20  55.00  90.00   70
 18  \w     62.00 119.00   0.50    0.50    --  108.20  55.00 150.00  114
 19  \w     19.00  59.00   0.50    0.50    --  108.20  55.00 150.00   80
 20  \w     19.00  45.00   0.50    0.50    --  108.20  55.00  90.00   52
 21  \w     22.00  59.00   0.50    0.50    --  108.20  55.00   0.00   74
 22  \w     65.00 134.00   0.50    0.50    --  108.20  55.00   0.00  138
 23  \w    145.00 170.00   0.50    0.50    --  108.20  55.00-120.00   50
 24  \w    132.00 158.00   0.50    0.50    --  108.20  55.00-150.00   52
 25  \w     19.00  91.00   0.50    0.50    --  108.20  55.00-120.00  144
 26  \w     19.00 178.00   0.50    0.50    --  108.20  55.00  30.00  318
 27  \w     30.00 167.00   0.50    0.50    --  108.20  55.00 -30.00  274
 28  \w     19.00  45.00   0.50    0.50    --  108.20  55.00-180.00   52
 29  \w     19.00  69.00   0.50    0.50    --  108.20  55.00-150.00  100
;
_diffrn_measurement_device 'four-circle diffractometer'
_diffrn_measurement_device_type 'XtaLAB AFC10 (RINC): fixed-chi single'
_diffrn_measurement_method '\w scans'
_diffrn_orient_matrix_type 'CrysAlisPro convention (1999,Acta A55,543-557)'
_diffrn_orient_matrix_UB_11 -0.0137189000
_diffrn_orient_matrix_UB_12 0.0613884000
_diffrn_orient_matrix_UB_13 0.0752814000
_diffrn_orient_matrix_UB_21 0.0104449000
_diffrn_orient_matrix_UB_22 -0.1310138000
_diffrn_orient_matrix_UB_23 0.0358399000
_diffrn_orient_matrix_UB_31 0.1448723000
_diffrn_orient_matrix_UB_32 0.0152541000
_diffrn_orient_matrix_UB_33 0.0045064000
_diffrn_radiation_monochromator mirror
_diffrn_radiation_probe x-ray
_diffrn_radiation_type 'Cu K\a'
_diffrn_radiation_wavelength 1.54184
_diffrn_reflns_av_R_equivalents 0.0355
_diffrn_reflns_av_unetI/netI 0.0229
_diffrn_reflns_Laue_measured_fraction_full 0.998
_diffrn_reflns_Laue_measured_fraction_max 0.993
_diffrn_reflns_limit_h_max 12
_diffrn_reflns_limit_h_min -11
_diffrn_reflns_limit_k_max 13
_diffrn_reflns_limit_k_min -13
_diffrn_reflns_limit_l_max 22
_diffrn_reflns_limit_l_min -22
_diffrn_reflns_number 23337
_diffrn_reflns_point_group_measured_fraction_full 0.998
_diffrn_reflns_point_group_measured_fraction_max 0.992
_diffrn_reflns_theta_full 67.684
_diffrn_reflns_theta_max 74.491
_diffrn_reflns_theta_min 4.795
_diffrn_source 'Rotating-anode X-ray tube (dual wavelength)'
_diffrn_source_type 'Rigaku (Cu) X-ray DW Source'
_exptl_absorpt_coefficient_mu 1.799
_exptl_absorpt_correction_T_max 1.000
_exptl_absorpt_correction_T_min 0.824
_exptl_absorpt_correction_type gaussian
_exptl_absorpt_process_details
;
CrysAlisPro 1.171.43.121a (Rigaku Oxford Diffraction, 2024)
Numerical absorption correction based on gaussian integration over
a multifaceted crystal model
Empirical absorption correction using spherical harmonics,
implemented in SCALE3 ABSPACK scaling algorithm.
;
_exptl_crystal_colour colourless
_exptl_crystal_colour_primary colourless
_exptl_crystal_density_diffrn 1.278
_exptl_crystal_description block
_exptl_crystal_F_000 840
_exptl_crystal_size_max 0.13
_exptl_crystal_size_mid 0.08
_exptl_crystal_size_min 0.06
_refine_diff_density_max 0.141
_refine_diff_density_min -0.232
_refine_diff_density_rms 0.035
_refine_ls_abs_structure_details
;
 Flack x determined using 1673 quotients [(I+)-(I-)]/[(I+)+(I-)]
 (Parsons, Flack and Wagner, Acta Cryst. B69 (2013) 249-259).
;
_refine_ls_abs_structure_Flack 0.000(5)
_refine_ls_extinction_method none
_refine_ls_goodness_of_fit_ref 1.033
_refine_ls_hydrogen_treatment mixed
_refine_ls_matrix_type full
_refine_ls_number_parameters 264
_refine_ls_number_reflns 4190
_refine_ls_number_restraints 0
_refine_ls_restrained_S_all 1.033
_refine_ls_R_factor_all 0.0279
_refine_ls_R_factor_gt 0.0269
_refine_ls_shift/su_max 0.001
_refine_ls_shift/su_mean 0.000
_refine_ls_structure_factor_coef Fsqd
_refine_ls_weighting_details 'w=1/[\s^2^(Fo^2^)+(0.0404P)^2^+0.3062P] where P=(Fo^2^+2Fc^2^)/3'
_refine_ls_weighting_scheme calc
_refine_ls_wR_factor_gt 0.0696
_refine_ls_wR_factor_ref 0.0702
_reflns_Friedel_coverage 0.752
_reflns_Friedel_fraction_full 0.997
_reflns_Friedel_fraction_max 0.990
_reflns_number_gt 4052
_reflns_number_total 4190
_reflns_threshold_expression 'I > 2\s(I)'
_cod_data_source_file d5cc05328e2.cif
_cod_data_source_block s6594l
_cod_depositor_comments 'Adding full bibliography for 7135108.cif.'
_cod_database_code 7135108
_shelx_shelxl_version_number 2019/3
_chemical_oxdiff_formula C23H25ClN2O2
_shelx_space_group_comment
;
The symmetry employed for this shelxl refinement is uniquely defined
by the following loop, which should always be used as a source of
symmetry information in preference to the above space-group names.
They are only intended as comments.
;
_shelx_estimated_absorpt_t_max 0.900
_shelx_estimated_absorpt_t_min 0.800
_olex2_refinement_description
;
1. Fixed Uiso
 At 1.2 times of:
  All C(H) groups, All C(H,H) groups
 At 1.5 times of:
  All C(H,H,H) groups
2.a Secondary CH2 refined with riding coordinates:
 C17(H17A,H17B), C10(H10A,H10B)
2.b Aromatic/amide H refined with riding coordinates:
 C5(H5), C3(H3), C2(H2), C16(H16), C18(H18), C6(H6), C12(H12), C13(H13),
 C15(H15), C14(H14)
2.c Idealised Me refined as rotating group:
 C23(H23A,H23B,H23C), C21(H21A,H21B,H21C), C22(H22A,H22B,H22C)
;
_olex2_submission_special_instructions 'No special instructions were received'
_oxdiff_exptl_absorpt_empirical_details
;
Empirical correction (ABSPACK) includes:
- Absorption correction using spherical harmonics
- Frame scaling
;
_oxdiff_exptl_absorpt_empirical_full_max 1.722
_oxdiff_exptl_absorpt_empirical_full_min 0.644

loop_
_space_group_symop_operation_xyz
'x, y, z'
'-x+1/2, -y, z+1/2'
'-x, y+1/2, -z+1/2'
'x+1/2, -y+1/2, -z'

loop_
_atom_site_label
_atom_site_type_symbol
_atom_site_fract_x
_atom_site_fract_y
_atom_site_fract_z
_atom_site_U_iso_or_equiv
_atom_site_adp_type
_atom_site_occupancy
_atom_site_site_symmetry_order
_atom_site_calc_flag
_atom_site_refinement_flags_posn
_atom_site_refinement_flags_adp
_atom_site_refinement_flags_occupancy
_atom_site_disorder_assembly
_atom_site_disorder_group
Cl1 Cl 1.10062(5) 0.50564(5) 0.94886(3) 0.03892(14) Uani 1 1 d . . . . .
O2 O 0.91847(12) 0.36146(12) 0.60528(7) 0.0256(3) Uani 1 1 d . . . . .
O1 O 0.65814(13) 0.70816(13) 0.59503(7) 0.0288(3) Uani 1 1 d . . . . .
N2 N 0.68116(13) 0.54962(14) 0.67789(8) 0.0211(3) Uani 1 1 d . . . . .
N1 N 0.80396(14) 0.54201(14) 0.57904(8) 0.0207(3) Uani 1 1 d . . . . .
C4 C 0.84673(16) 0.45375(17) 0.75455(9) 0.0212(3) Uani 1 1 d . . . . .
C9 C 0.70726(17) 0.61133(16) 0.61522(9) 0.0210(3) Uani 1 1 d . . . . .
C7 C 0.75953(16) 0.43883(17) 0.68907(9) 0.0212(3) Uani 1 1 d . . . . .
C5 C 0.88423(17) 0.57405(17) 0.77675(10) 0.0236(4) Uani 1 1 d . . . . .
H5 H 0.854486 0.645779 0.750921 0.028 Uiso 1 1 calc R U . . .
C11 C 0.45794(16) 0.54776(17) 0.72178(10) 0.0227(4) Uani 1 1 d . . . . .
C3 C 0.89480(18) 0.34947(17) 0.79130(9) 0.0245(4) Uani 1 1 d . . . . .
H3 H 0.872257 0.266734 0.776116 0.029 Uiso 1 1 calc R U . . .
C8 C 0.83885(16) 0.43992(16) 0.61979(9) 0.0208(3) Uani 1 1 d . . . . .
C2 C 0.97543(18) 0.36548(18) 0.84999(10) 0.0275(4) Uani 1 1 d . . . . .
H2 H 1.008707 0.294105 0.874708 0.033 Uiso 1 1 calc R U . . .
C16 C 0.40115(18) 0.47802(17) 0.77659(10) 0.0260(4) Uani 1 1 d . . . . .
H16 H 0.446286 0.462058 0.820187 0.031 Uiso 1 1 calc R U . . .
C18 C 0.59412(19) 0.30436(18) 0.62625(11) 0.0291(4) Uani 1 1 d . . . . .
H18 H 0.517873 0.351910 0.627144 0.035 Uiso 1 1 calc R U . . .
C17 C 0.68120(17) 0.31525(17) 0.68999(10) 0.0257(4) Uani 1 1 d . . . . .
H17A H 0.739704 0.242201 0.690220 0.031 Uiso 1 1 calc R U . . .
H17B H 0.630654 0.312017 0.735151 0.031 Uiso 1 1 calc R U . . .
C10 C 0.59068(17) 0.59880(18) 0.73057(9) 0.0243(4) Uani 1 1 d . . . . .
H10A H 0.587989 0.691963 0.726266 0.029 Uiso 1 1 calc R U . . .
H10B H 0.621115 0.578165 0.779931 0.029 Uiso 1 1 calc R U . . .
C1 C 1.00688(17) 0.48611(19) 0.87216(9) 0.0264(4) Uani 1 1 d . . . . .
C6 C 0.96376(17) 0.59125(18) 0.83555(10) 0.0258(4) Uani 1 1 d . . . . .
H6 H 0.988112 0.673670 0.850383 0.031 Uiso 1 1 calc R U . . .
C20 C 0.85155(18) 0.56097(18) 0.50266(9) 0.0250(4) Uani 1 1 d . . . . .
C12 C 0.39033(18) 0.57117(19) 0.65837(10) 0.0286(4) Uani 1 1 d . . . . .
H12 H 0.427855 0.619131 0.620518 0.034 Uiso 1 1 calc R U . . .
C23 C 0.99547(19) 0.5723(2) 0.50510(11) 0.0310(4) Uani 1 1 d . . . . .
H23A H 1.019188 0.645020 0.535067 0.047 Uiso 1 1 calc R U . . .
H23B H 1.028116 0.584115 0.455827 0.047 Uiso 1 1 calc R U . . .
H23C H 1.031556 0.495214 0.525965 0.047 Uiso 1 1 calc R U . . .
C21 C 0.81026(19) 0.4460(2) 0.45862(10) 0.0306(4) Uani 1 1 d . . . . .
H21A H 0.845671 0.369287 0.480402 0.046 Uiso 1 1 calc R U . . .
H21B H 0.840973 0.454288 0.408712 0.046 Uiso 1 1 calc R U . . .
H21C H 0.717647 0.440511 0.458479 0.046 Uiso 1 1 calc R U . . .
C13 C 0.26849(18) 0.5247(2) 0.65030(12) 0.0344(5) Uani 1 1 d . . . . .
H13 H 0.223013 0.540682 0.606825 0.041 Uiso 1 1 calc R U . . .
C22 C 0.7966(2) 0.6795(2) 0.46884(11) 0.0372(5) Uani 1 1 d . . . . .
H22A H 0.704066 0.673291 0.467919 0.056 Uiso 1 1 calc R U . . .
H22B H 0.828510 0.688510 0.419214 0.056 Uiso 1 1 calc R U . . .
H22C H 0.821789 0.753238 0.497522 0.056 Uiso 1 1 calc R U . . .
C15 C 0.27936(19) 0.4314(2) 0.76846(12) 0.0322(4) Uani 1 1 d . . . . .
H15 H 0.241666 0.383224 0.806157 0.039 Uiso 1 1 calc R U . . .
C14 C 0.21269(19) 0.4553(2) 0.70522(13) 0.0351(5) Uani 1 1 d . . . . .
H14 H 0.128963 0.424009 0.699590 0.042 Uiso 1 1 calc R U . . .
C19 C 0.6160(2) 0.2336(2) 0.56932(13) 0.0386(5) Uani 1 1 d . . . . .
H19A H 0.559(3) 0.229(3) 0.5257(13) 0.046(7) Uiso 1 1 d . . . . .
H19B H 0.692(3) 0.183(3) 0.5660(15) 0.055(8) Uiso 1 1 d . . . . .

loop_
_atom_site_aniso_label
_atom_site_aniso_U_11
_atom_site_aniso_U_22
_atom_site_aniso_U_33
_atom_site_aniso_U_23
_atom_site_aniso_U_13
_atom_site_aniso_U_12
Cl1 0.0356(3) 0.0501(3) 0.0310(2) 0.0040(2) -0.01315(19) -0.0028(2)
O2 0.0218(6) 0.0256(6) 0.0294(6) -0.0003(5) 0.0002(5) 0.0044(5)
O1 0.0300(7) 0.0256(6) 0.0308(7) 0.0051(5) -0.0007(6) 0.0071(5)
N2 0.0160(7) 0.0233(7) 0.0239(7) 0.0020(6) 0.0012(6) 0.0019(5)
N1 0.0195(7) 0.0224(7) 0.0202(7) 0.0008(5) -0.0002(6) 0.0004(6)
C4 0.0159(8) 0.0245(8) 0.0231(8) 0.0034(6) 0.0036(6) -0.0013(6)
C9 0.0171(8) 0.0224(8) 0.0234(8) 0.0000(7) -0.0026(7) -0.0014(7)
C7 0.0172(8) 0.0218(8) 0.0246(8) 0.0027(7) 0.0008(7) 0.0000(7)
C5 0.0185(9) 0.0250(8) 0.0273(8) 0.0047(7) 0.0000(7) -0.0014(7)
C11 0.0170(8) 0.0247(8) 0.0263(8) -0.0024(7) 0.0014(7) 0.0045(7)
C3 0.0217(8) 0.0250(8) 0.0269(8) 0.0037(7) 0.0026(7) 0.0018(7)
C8 0.0169(8) 0.0221(8) 0.0234(8) -0.0008(7) -0.0021(6) -0.0026(7)
C2 0.0230(9) 0.0320(10) 0.0274(9) 0.0092(8) -0.0005(7) 0.0034(7)
C16 0.0225(9) 0.0286(9) 0.0267(8) 0.0006(7) 0.0035(7) 0.0053(7)
C18 0.0207(9) 0.0262(9) 0.0403(10) 0.0003(8) -0.0020(8) -0.0023(7)
C17 0.0202(9) 0.0240(9) 0.0328(9) 0.0038(7) -0.0002(7) -0.0045(7)
C10 0.0199(9) 0.0290(8) 0.0240(8) -0.0028(7) 0.0020(7) 0.0020(7)
C1 0.0180(8) 0.0385(10) 0.0226(8) 0.0031(7) 0.0015(6) -0.0011(8)
C6 0.0194(9) 0.0296(9) 0.0282(9) 0.0002(7) 0.0017(7) -0.0033(7)
C20 0.0270(9) 0.0299(9) 0.0182(8) 0.0001(7) 0.0006(7) -0.0019(8)
C12 0.0201(9) 0.0372(10) 0.0284(9) 0.0047(8) -0.0004(7) 0.0035(8)
C23 0.0284(10) 0.0374(11) 0.0273(9) -0.0051(8) 0.0076(8) -0.0093(8)
C21 0.0292(10) 0.0389(10) 0.0238(9) -0.0055(8) -0.0033(7) -0.0038(8)
C13 0.0200(9) 0.0462(13) 0.0370(11) 0.0010(9) -0.0055(8) 0.0057(8)
C22 0.0504(13) 0.0379(11) 0.0232(9) 0.0063(8) 0.0034(9) 0.0042(10)
C15 0.0231(9) 0.0325(10) 0.0410(11) 0.0036(9) 0.0094(8) 0.0025(8)
C14 0.0162(9) 0.0370(11) 0.0521(13) -0.0036(9) 0.0017(8) 0.0017(8)
C19 0.0270(11) 0.0385(11) 0.0504(13) -0.0111(9) -0.0058(10) -0.0038(9)

loop_
_atom_type_symbol
_atom_type_description
_atom_type_scat_dispersion_real
_atom_type_scat_dispersion_imag
_atom_type_scat_source
C C 0.0181 0.0091 'International Tables Vol C Tables 4.2.6.8 and 6.1.1.4'
H H 0.0000 0.0000 'International Tables Vol C Tables 4.2.6.8 and 6.1.1.4'
N N 0.0311 0.0180 'International Tables Vol C Tables 4.2.6.8 and 6.1.1.4'
O O 0.0492 0.0322 'International Tables Vol C Tables 4.2.6.8 and 6.1.1.4'
Cl Cl 0.3639 0.7018 'International Tables Vol C Tables 4.2.6.8 and 6.1.1.4'

loop_
_exptl_crystal_face_index_h
_exptl_crystal_face_index_k
_exptl_crystal_face_index_l
_exptl_crystal_face_perp_dist
6 0 5 0.0444
-6 0 -4 0.0829
-2 -2 11 0.0313
2 2 -11 0.0335
7 1 1 0.0343
-1 -7 1 0.0206
0 7 -1 0.0386
-1 1 12 0.0212

loop_
_geom_angle_atom_site_label_1
_geom_angle_atom_site_label_2
_geom_angle_atom_site_label_3
_geom_angle
_geom_angle_site_symmetry_1
_geom_angle_site_symmetry_3
_geom_angle_publ_flag
C9 N2 C7 113.25(14) . . ?
C9 N2 C10 121.93(15) . . ?
C7 N2 C10 124.60(14) . . ?
C9 N1 C20 127.44(14) . . ?
C8 N1 C9 110.07(14) . . ?
C8 N1 C20 121.91(15) . . ?
C5 C4 C7 119.85(15) . . ?
C3 C4 C7 121.56(16) . . ?
C3 C4 C5 118.53(16) . . ?
O1 C9 N2 125.76(17) . . ?
O1 C9 N1 126.95(16) . . ?
N2 C9 N1 107.28(14) . . ?
N2 C7 C4 111.90(14) . . ?
N2 C7 C8 100.84(13) . . ?
N2 C7 C17 112.34(14) . . ?
C4 C7 C8 109.26(13) . . ?
C4 C7 C17 113.64(14) . . ?
C8 C7 C17 107.98(15) . . ?
C4 C5 H5 119.2 . . ?
C6 C5 C4 121.50(16) . . ?
C6 C5 H5 119.2 . . ?
C16 C11 C10 120.86(16) . . ?
C16 C11 C12 118.99(17) . . ?
C12 C11 C10 120.15(16) . . ?
C4 C3 H3 119.8 . . ?
C2 C3 C4 120.47(17) . . ?
C2 C3 H3 119.8 . . ?
O2 C8 N1 127.41(16) . . ?
O2 C8 C7 124.06(16) . . ?
N1 C8 C7 108.53(14) . . ?
C3 C2 H2 120.3 . . ?
C1 C2 C3 119.43(17) . . ?
C1 C2 H2 120.3 . . ?
C11 C16 H16 119.6 . . ?
C15 C16 C11 120.77(18) . . ?
C15 C16 H16 119.6 . . ?
C17 C18 H18 117.8 . . ?
C19 C18 H18 117.8 . . ?
C19 C18 C17 124.4(2) . . ?
C7 C17 H17A 109.1 . . ?
C7 C17 H17B 109.1 . . ?
C18 C17 C7 112.63(15) . . ?
C18 C17 H17A 109.1 . . ?
C18 C17 H17B 109.1 . . ?
H17A C17 H17B 107.8 . . ?
N2 C10 C11 114.12(14) . . ?
N2 C10 H10A 108.7 . . ?
N2 C10 H10B 108.7 . . ?
C11 C10 H10A 108.7 . . ?
C11 C10 H10B 108.7 . . ?
H10A C10 H10B 107.6 . . ?
C2 C1 Cl1 119.18(14) . . ?
C6 C1 Cl1 119.36(15) . . ?
C6 C1 C2 121.45(17) . . ?
C5 C6 H6 120.7 . . ?
C1 C6 C5 118.55(17) . . ?
C1 C6 H6 120.7 . . ?
N1 C20 C23 108.35(15) . . ?
N1 C20 C21 107.18(15) . . ?
N1 C20 C22 111.51(15) . . ?
C23 C20 C21 111.29(16) . . ?
C22 C20 C23 109.15(18) . . ?
C22 C20 C21 109.36(16) . . ?
C11 C12 H12 119.9 . . ?
C13 C12 C11 120.22(18) . . ?
C13 C12 H12 119.9 . . ?
C20 C23 H23A 109.5 . . ?
C20 C23 H23B 109.5 . . ?
C20 C23 H23C 109.5 . . ?
H23A C23 H23B 109.5 . . ?
H23A C23 H23C 109.5 . . ?
H23B C23 H23C 109.5 . . ?
C20 C21 H21A 109.5 . . ?
C20 C21 H21B 109.5 . . ?
C20 C21 H21C 109.5 . . ?
H21A C21 H21B 109.5 . . ?
H21A C21 H21C 109.5 . . ?
H21B C21 H21C 109.5 . . ?
C12 C13 H13 119.8 . . ?
C14 C13 C12 120.38(19) . . ?
C14 C13 H13 119.8 . . ?
C20 C22 H22A 109.5 . . ?
C20 C22 H22B 109.5 . . ?
C20 C22 H22C 109.5 . . ?
H22A C22 H22B 109.5 . . ?
H22A C22 H22C 109.5 . . ?
H22B C22 H22C 109.5 . . ?
C16 C15 H15 120.1 . . ?
C14 C15 C16 119.87(19) . . ?
C14 C15 H15 120.1 . . ?
C13 C14 C15 119.77(19) . . ?
C13 C14 H14 120.1 . . ?
C15 C14 H14 120.1 . . ?
C18 C19 H19A 124.2(15) . . ?
C18 C19 H19B 120.8(17) . . ?
H19A C19 H19B 115(2) . . ?

loop_
_geom_bond_atom_site_label_1
_geom_bond_atom_site_label_2
_geom_bond_distance
_geom_bond_site_symmetry_2
_geom_bond_publ_flag
Cl1 C1 1.7393(19) . ?
O2 C8 1.212(2) . ?
O1 C9 1.208(2) . ?
N2 C9 1.356(2) . ?
N2 C7 1.450(2) . ?
N2 C10 1.459(2) . ?
N1 C9 1.424(2) . ?
N1 C8 1.367(2) . ?
N1 C20 1.509(2) . ?
C4 C7 1.527(2) . ?
C4 C5 1.395(3) . ?
C4 C3 1.392(3) . ?
C7 C8 1.528(2) . ?
C7 C17 1.548(2) . ?
C5 H5 0.9500 . ?
C5 C6 1.384(3) . ?
C11 C16 1.388(2) . ?
C11 C10 1.511(3) . ?
C11 C12 1.393(3) . ?
C3 H3 0.9500 . ?
C3 C2 1.388(3) . ?
C2 H2 0.9500 . ?
C2 C1 1.382(3) . ?
C16 H16 0.9500 . ?
C16 C15 1.386(3) . ?
C18 H18 0.9500 . ?
C18 C17 1.497(3) . ?
C18 C19 1.311(3) . ?
C17 H17A 0.9900 . ?
C17 H17B 0.9900 . ?
C10 H10A 0.9900 . ?
C10 H10B 0.9900 . ?
C1 C6 1.379(3) . ?
C6 H6 0.9500 . ?
C20 C23 1.526(3) . ?
C20 C21 1.527(3) . ?
C20 C22 1.517(3) . ?
C12 H12 0.9500 . ?
C12 C13 1.386(3) . ?
C23 H23A 0.9800 . ?
C23 H23B 0.9800 . ?
C23 H23C 0.9800 . ?
C21 H21A 0.9800 . ?
C21 H21B 0.9800 . ?
C21 H21C 0.9800 . ?
C13 H13 0.9500 . ?
C13 C14 1.384(3) . ?
C22 H22A 0.9800 . ?
C22 H22B 0.9800 . ?
C22 H22C 0.9800 . ?
C15 H15 0.9500 . ?
C15 C14 1.386(3) . ?
C14 H14 0.9500 . ?
C19 H19A 1.01(3) . ?
C19 H19B 0.97(3) . ?

loop_
_geom_torsion_atom_site_label_1
_geom_torsion_atom_site_label_2
_geom_torsion_atom_site_label_3
_geom_torsion_atom_site_label_4
_geom_torsion
_geom_torsion_site_symmetry_1
_geom_torsion_site_symmetry_2
_geom_torsion_site_symmetry_3
_geom_torsion_site_symmetry_4
_geom_torsion_publ_flag
Cl1 C1 C6 C5 -176.88(13) . . . . ?
N2 C7 C8 O2 -179.23(16) . . . . ?
N2 C7 C8 N1 0.66(17) . . . . ?
N2 C7 C17 C18 50.2(2) . . . . ?
C4 C7 C8 O2 62.8(2) . . . . ?
C4 C7 C8 N1 -117.32(16) . . . . ?
C4 C7 C17 C18 178.55(15) . . . . ?
C4 C5 C6 C1 0.5(3) . . . . ?
C4 C3 C2 C1 0.6(3) . . . . ?
C9 N2 C7 C4 114.57(16) . . . . ?
C9 N2 C7 C8 -1.47(18) . . . . ?
C9 N2 C7 C17 -116.20(17) . . . . ?
C9 N2 C10 C11 93.9(2) . . . . ?
C9 N1 C8 O2 -179.82(17) . . . . ?
C9 N1 C8 C7 0.29(19) . . . . ?
C9 N1 C20 C23 128.48(18) . . . . ?
C9 N1 C20 C21 -111.32(19) . . . . ?
C9 N1 C20 C22 8.3(2) . . . . ?
C7 N2 C9 O1 -177.28(17) . . . . ?
C7 N2 C9 N1 1.72(19) . . . . ?
C7 N2 C10 C11 -91.8(2) . . . . ?
C7 C4 C5 C6 -179.61(16) . . . . ?
C7 C4 C3 C2 179.01(16) . . . . ?
C5 C4 C7 N2 -26.5(2) . . . . ?
C5 C4 C7 C8 84.30(19) . . . . ?
C5 C4 C7 C17 -155.04(16) . . . . ?
C5 C4 C3 C2 1.8(3) . . . . ?
C11 C16 C15 C14 -0.5(3) . . . . ?
C11 C12 C13 C14 0.3(3) . . . . ?
C3 C4 C7 N2 156.30(16) . . . . ?
C3 C4 C7 C8 -92.90(19) . . . . ?
C3 C4 C7 C17 27.8(2) . . . . ?
C3 C4 C5 C6 -2.3(3) . . . . ?
C3 C2 C1 Cl1 176.35(14) . . . . ?
C3 C2 C1 C6 -2.5(3) . . . . ?
C8 N1 C9 O1 177.78(17) . . . . ?
C8 N1 C9 N2 -1.21(19) . . . . ?
C8 N1 C20 C23 -61.1(2) . . . . ?
C8 N1 C20 C21 59.1(2) . . . . ?
C8 N1 C20 C22 178.72(17) . . . . ?
C8 C7 C17 C18 -60.08(19) . . . . ?
C2 C1 C6 C5 2.0(3) . . . . ?
C16 C11 C10 N2 118.07(18) . . . . ?
C16 C11 C12 C13 -0.3(3) . . . . ?
C16 C15 C14 C13 0.5(3) . . . . ?
C17 C7 C8 O2 -61.3(2) . . . . ?
C17 C7 C8 N1 118.62(15) . . . . ?
C10 N2 C9 O1 -2.4(3) . . . . ?
C10 N2 C9 N1 176.57(14) . . . . ?
C10 N2 C7 C4 -60.1(2) . . . . ?
C10 N2 C7 C8 -176.16(15) . . . . ?
C10 N2 C7 C17 69.1(2) . . . . ?
C10 C11 C16 C15 179.93(16) . . . . ?
C10 C11 C12 C13 -179.82(18) . . . . ?
C20 N1 C9 O1 -10.9(3) . . . . ?
C20 N1 C9 N2 170.11(15) . . . . ?
C20 N1 C8 O2 8.3(3) . . . . ?
C20 N1 C8 C7 -171.59(14) . . . . ?
C12 C11 C16 C15 0.4(3) . . . . ?
C12 C11 C10 N2 -62.4(2) . . . . ?
C12 C13 C14 C15 -0.4(3) . . . . ?
C19 C18 C17 C7 102.3(2) . . . . ?

loop_
_exptl_oxdiff_crystal_face_indexfrac_h
_exptl_oxdiff_crystal_face_indexfrac_k
_exptl_oxdiff_crystal_face_indexfrac_l
_exptl_oxdiff_crystal_face_x
_exptl_oxdiff_crystal_face_y
_exptl_oxdiff_crystal_face_z
6.3443 -0.0033 4.5380 0.2544 0.2293 0.9395
-6.4605 -0.1029 -4.0019 -0.2190 -0.1974 -0.9556
-2.4094 -2.1112 10.5878 0.7005 0.6309 -0.3335
1.8380 2.1015 -10.9381 -0.7196 -0.6481 0.2490
6.7622 1.0755 0.5702 0.0162 -0.0498 0.9986
-0.5249 -6.8051 1.4089 -0.3045 0.9366 -0.1735
0.0701 6.8211 -1.4663 0.3074 -0.9455 0.1076
-1.0063 1.4965 11.5562 0.9756 0.2076 -0.0709
